data_4123100
loop_
_publ_author_name
'Huang, Wenliang'
'Dulong, Florian'
'Khan, Saeed I.'
'Cantat, Thibault'
'Diaconescu, Paula L.'

_publ_section_title
;
 Bimetallic Cleavage of Aromatic C-H Bonds by Rare-Earth-Metal Complexes.
;
_journal_name_full 'Journal of the American Chemical Society'
_journal_page_first 141208061549006
_journal_paper_doi 10.1021/ja510761j
_journal_year 2014
_chemical_formula_sum 'C35.7 H58.75 Fe I0.05 Lu N2 O2 Si2'
_chemical_formula_weight 841.31
_chemical_name_systematic
; 
 ? 
;
_space_group_IT_number 14
_symmetry_cell_setting monoclinic
_symmetry_space_group_name_Hall '-P 2yn'
_symmetry_space_group_name_H-M 'P 1 21/n 1'
_atom_sites_solution_hydrogens geom
_atom_sites_solution_primary direct
_atom_sites_solution_secondary difmap
_audit_creation_method SHELXL-97
_cell_angle_alpha 90.00
_cell_angle_beta 94.3910(10)
_cell_angle_gamma 90.00
_cell_formula_units_Z 4
_cell_length_a 9.7679(12)
_cell_length_b 29.678(4)
_cell_length_c 12.8261(16)
_cell_measurement_temperature 105(2)
_cell_volume 3707.3(8)
_computing_structure_refinement 'SHELXL-97 (Sheldrick, 1997)'
_computing_structure_solution 'SHELXS-97 (Sheldrick, 1990)'
_diffrn_ambient_temperature 105(2)
_diffrn_measured_fraction_theta_full 0.997
_diffrn_measured_fraction_theta_max 0.997
_diffrn_radiation_monochromator graphite
_diffrn_radiation_source 'fine-focus sealed tube'
_diffrn_radiation_type MoK\a
_diffrn_radiation_wavelength 0.71073
_diffrn_reflns_av_R_equivalents 0.0233
_diffrn_reflns_av_sigmaI/netI 0.0202
_diffrn_reflns_limit_h_max 11
_diffrn_reflns_limit_h_min -11
_diffrn_reflns_limit_k_max 34
_diffrn_reflns_limit_k_min -35
_diffrn_reflns_limit_l_max 15
_diffrn_reflns_limit_l_min -15
_diffrn_reflns_number 25908
_diffrn_reflns_theta_full 25.00
_diffrn_reflns_theta_max 25.00
_diffrn_reflns_theta_min 3.73
_exptl_absorpt_coefficient_mu 3.177
_exptl_absorpt_correction_T_max 0.9276
_exptl_absorpt_correction_T_min 0.9107
_exptl_crystal_density_diffrn 1.507
_exptl_crystal_density_method 'not measured'
_exptl_crystal_F_000 1722
_exptl_crystal_size_max 0.03
_exptl_crystal_size_mid 0.03
_exptl_crystal_size_min 0.02
_refine_diff_density_max 0.956
_refine_diff_density_min -0.470
_refine_diff_density_rms 0.064
_refine_ls_extinction_method none
_refine_ls_goodness_of_fit_ref 1.042
_refine_ls_hydrogen_treatment mixed
_refine_ls_matrix_type full
_refine_ls_number_parameters 417
_refine_ls_number_reflns 6525
_refine_ls_number_restraints 0
_refine_ls_restrained_S_all 1.042
_refine_ls_R_factor_all 0.0222
_refine_ls_R_factor_gt 0.0193
_refine_ls_shift/su_max 0.002
_refine_ls_shift/su_mean 0.000
_refine_ls_structure_factor_coef Fsqd
_refine_ls_weighting_details 'calc w=1/[\s^2^(Fo^2^)+(0.0122P)^2^+4.6529P] where P=(Fo^2^+2Fc^2^)/3'
_refine_ls_weighting_scheme calc
_refine_ls_wR_factor_gt 0.0404
_refine_ls_wR_factor_ref 0.0413
_reflns_number_gt 6036
_reflns_number_total 6525
_reflns_threshold_expression >2sigma(I)
_cod_data_source_file ja510761j_si_001.cif
_cod_data_source_block pld1219sm
_cod_original_cell_volume 3707.2(8)
_cod_original_sg_symbol_H-M P2(1)/n
_cod_original_formula_sum 'C35.70 H58.75 Fe I0.05 Lu N2 O2 Si2'
_cod_database_code 4123100

loop_
_symmetry_equiv_pos_as_xyz
'x, y, z'
'-x+1/2, y+1/2, -z+1/2'
'-x, -y, -z'
'x-1/2, -y-1/2, z-1/2'

loop_
_atom_site_label
_atom_site_type_symbol
_atom_site_fract_x
_atom_site_fract_y
_atom_site_fract_z
_atom_site_U_iso_or_equiv
_atom_site_adp_type
_atom_site_occupancy
_atom_site_symmetry_multiplicity
_atom_site_calc_flag
_atom_site_refinement_flags
_atom_site_disorder_assembly
_atom_site_disorder_group
Lu1 Lu 0.658391(10) 0.145548(3) 0.714204(8) 0.01347(4) Uani 1 1 d . . .
Fe1 Fe 0.85503(4) 0.064441(12) 0.62750(3) 0.01993(9) Uani 1 1 d . A .
Si1 Si 0.88419(7) 0.13964(2) 0.95688(5) 0.01548(14) Uani 1 1 d . . .
Si2 Si 0.44309(7) 0.13542(2) 0.47373(5) 0.01832(15) Uani 1 1 d . . .
I1 I 0.4829(9) 0.2219(2) 0.7637(5) 0.042(3) Uani 0.0498(13) 1 d P A 1
N1 N 0.8156(2) 0.12258(7) 0.83564(15) 0.0147(4) Uani 1 1 d . A .
N2 N 0.5903(2) 0.12493(7) 0.55244(15) 0.0172(4) Uani 1 1 d . A .
O1 O 0.80047(17) 0.20010(6) 0.65222(13) 0.0198(4) Uani 1 1 d . A .
O2 O 0.49438(18) 0.09975(6) 0.78431(13) 0.0208(4) Uani 1 1 d . A .
C1 C 0.5225(4) 0.20729(15) 0.7653(3) 0.0159(8) Uani 0.9502(13) 1 d P A 2
C2 C 0.3769(3) 0.20737(10) 0.7642(2) 0.0201(6) Uani 0.9502(13) 1 d P A 2
H2 H 0.3289 0.1802 0.7470 0.024 Uiso 0.9502(13) 1 calc PR A 2
C3 C 0.3017(3) 0.24531(10) 0.7870(2) 0.0223(6) Uani 0.9502(13) 1 d P A 2
H3 H 0.2044 0.2436 0.7852 0.027 Uiso 0.9502(13) 1 calc PR A 2
C4 C 0.3673(3) 0.28563(9) 0.8125(2) 0.0231(6) Uani 0.9502(13) 1 d P A 2
H4 H 0.3158 0.3117 0.8270 0.028 Uiso 0.9502(13) 1 calc PR A 2
C5 C 0.5091(3) 0.28728(9) 0.8164(2) 0.0220(6) Uani 0.9502(13) 1 d P A 2
H5 H 0.5559 0.3146 0.8348 0.026 Uiso 0.9502(13) 1 calc PR A 2
C6 C 0.5832(3) 0.24913(9) 0.7933(2) 0.0186(6) Uani 0.9502(13) 1 d P A 2
H6 H 0.6805 0.2513 0.7967 0.022 Uiso 0.9502(13) 1 calc PR A 2
C7 C 0.8792(3) 0.08680(8) 0.78589(18) 0.0182(5) Uani 1 1 d . A .
C8 C 1.0059(3) 0.08789(10) 0.73539(19) 0.0241(6) Uani 1 1 d . . .
H8 H 1.0637 0.1153 0.7268 0.029 Uiso 1 1 calc R A .
C9 C 1.0369(3) 0.04391(11) 0.7018(2) 0.0319(7) Uani 1 1 d . A .
H9 H 1.1209 0.0348 0.6673 0.038 Uiso 1 1 calc R . .
C10 C 0.9290(3) 0.01527(10) 0.7261(2) 0.0323(7) Uani 1 1 d . . .
H10 H 0.9236 -0.0179 0.7121 0.039 Uiso 1 1 calc R A .
C11 C 0.8303(3) 0.04118(9) 0.77587(19) 0.0231(6) Uani 1 1 d . A .
H11 H 0.7429 0.0295 0.8015 0.028 Uiso 1 1 calc R . .
C12 C 0.6936(3) 0.09479(8) 0.52844(18) 0.0183(5) Uani 1 1 d . A .
C13 C 0.6884(3) 0.04642(9) 0.52880(19) 0.0237(6) Uani 1 1 d . . .
H13 H 0.6090 0.0278 0.5484 0.028 Uiso 1 1 calc R A .
C14 C 0.8127(3) 0.02945(10) 0.4933(2) 0.0310(7) Uani 1 1 d . A .
H14 H 0.8346 -0.0030 0.4821 0.037 Uiso 1 1 calc R . .
C15 C 0.8997(3) 0.06640(10) 0.47479(19) 0.0297(7) Uani 1 1 d . . .
H15 H 0.9933 0.0646 0.4485 0.036 Uiso 1 1 calc R A .
C16 C 0.8284(3) 0.10642(9) 0.49844(19) 0.0223(6) Uani 1 1 d . A .
H16 H 0.8655 0.1377 0.4941 0.027 Uiso 1 1 calc R . .
C17 C 1.0534(3) 0.16953(9) 0.9512(2) 0.0275(6) Uani 1 1 d . A .
H17A H 1.1136 0.1518 0.9092 0.041 Uiso 1 1 calc R . .
H17B H 1.0968 0.1731 1.0222 0.041 Uiso 1 1 calc R . .
H17C H 1.0380 0.1993 0.9193 0.041 Uiso 1 1 calc R . .
C18 C 0.7618(3) 0.18016(9) 1.0116(2) 0.0258(6) Uani 1 1 d . A .
H18A H 0.7285 0.2015 0.9570 0.039 Uiso 1 1 calc R . .
H18B H 0.8088 0.1967 1.0700 0.039 Uiso 1 1 calc R . .
H18C H 0.6839 0.1635 1.0365 0.039 Uiso 1 1 calc R . .
C19 C 0.9180(3) 0.09107(8) 1.05368(19) 0.0185(5) Uani 1 1 d . A .
C20 C 1.0455(3) 0.06421(9) 1.0282(2) 0.0255(6) Uani 1 1 d . . .
H20A H 1.0319 0.0521 0.9571 0.038 Uiso 1 1 calc R A .
H20B H 1.0602 0.0393 1.0780 0.038 Uiso 1 1 calc R . .
H20C H 1.1260 0.0840 1.0333 0.038 Uiso 1 1 calc R . .
C21 C 0.7959(3) 0.05868(9) 1.0542(2) 0.0255(6) Uani 1 1 d . . .
H21A H 0.7780 0.0454 0.9846 0.038 Uiso 1 1 calc R A .
H21B H 0.7145 0.0752 1.0729 0.038 Uiso 1 1 calc R . .
H21C H 0.8171 0.0347 1.1055 0.038 Uiso 1 1 calc R . .
C22 C 0.9435(3) 0.11077(9) 1.16434(19) 0.0267(6) Uani 1 1 d . . .
H22A H 1.0218 0.1314 1.1664 0.040 Uiso 1 1 calc R A .
H22B H 0.9631 0.0863 1.2145 0.040 Uiso 1 1 calc R . .
H22C H 0.8616 0.1272 1.1827 0.040 Uiso 1 1 calc R . .
C23 C 0.4125(3) 0.19778(10) 0.4688(2) 0.0397(8) Uani 1 1 d . A .
H23A H 0.4783 0.2119 0.4250 0.060 Uiso 1 1 calc R . .
H23B H 0.4245 0.2102 0.5397 0.060 Uiso 1 1 calc R . .
H23C H 0.3189 0.2038 0.4392 0.060 Uiso 1 1 calc R . .
C24 C 0.2871(3) 0.11134(13) 0.5304(3) 0.0454(9) Uani 1 1 d . A .
H24A H 0.2042 0.1224 0.4907 0.068 Uiso 1 1 calc R . .
H24B H 0.2858 0.1207 0.6037 0.068 Uiso 1 1 calc R . .
H24C H 0.2899 0.0784 0.5265 0.068 Uiso 1 1 calc R . .
C25 C 0.4434(3) 0.11388(10) 0.3339(2) 0.0260(6) Uani 1 1 d . A .
C26 C 0.5672(3) 0.13182(14) 0.2813(2) 0.0466(9) Uani 1 1 d . . .
H26A H 0.5620 0.1219 0.2082 0.070 Uiso 1 1 calc R A .
H26B H 0.6518 0.1203 0.3179 0.070 Uiso 1 1 calc R . .
H26C H 0.5674 0.1648 0.2839 0.070 Uiso 1 1 calc R . .
C27 C 0.4415(4) 0.06233(10) 0.3266(3) 0.0451(9) Uani 1 1 d . . .
H27A H 0.4304 0.0532 0.2530 0.068 Uiso 1 1 calc R A .
H27B H 0.3647 0.0505 0.3634 0.068 Uiso 1 1 calc R . .
H27C H 0.5280 0.0502 0.3589 0.068 Uiso 1 1 calc R . .
C28 C 0.3124(3) 0.13095(10) 0.2718(2) 0.0316(7) Uani 1 1 d . . .
H28A H 0.3110 0.1201 0.1995 0.047 Uiso 1 1 calc R A .
H28B H 0.3115 0.1640 0.2722 0.047 Uiso 1 1 calc R . .
H28C H 0.2315 0.1196 0.3041 0.047 Uiso 1 1 calc R . .
C29 C 0.7517(3) 0.23191(9) 0.5698(2) 0.0237(6) Uani 1 1 d . . .
H29A H 0.6662 0.2469 0.5880 0.028 Uiso 1 1 calc R A .
H29B H 0.7336 0.2161 0.5022 0.028 Uiso 1 1 calc R . .
C30 C 0.8656(3) 0.26598(10) 0.5632(2) 0.0336(7) Uani 1 1 d . A .
H30A H 0.8725 0.2762 0.4903 0.040 Uiso 1 1 calc R . .
H30B H 0.8511 0.2925 0.6079 0.040 Uiso 1 1 calc R . .
C31 C 0.9916(3) 0.24004(12) 0.6027(3) 0.0441(9) Uani 1 1 d . . .
H31A H 1.0256 0.2208 0.5471 0.053 Uiso 1 1 calc R A .
H31B H 1.0660 0.2606 0.6296 0.053 Uiso 1 1 calc R . .
C32 C 0.9405(3) 0.21216(11) 0.6886(3) 0.0384(8) Uani 1 1 d . A .
H32A H 0.9976 0.1848 0.7008 0.046 Uiso 1 1 calc R . .
H32B H 0.9419 0.2297 0.7544 0.046 Uiso 1 1 calc R . .
C33 C 0.4574(3) 0.05428(9) 0.7504(2) 0.0320(7) Uani 1 1 d . . .
H33A H 0.5309 0.0406 0.7118 0.038 Uiso 1 1 calc R A .
H33B H 0.3709 0.0543 0.7048 0.038 Uiso 1 1 calc R . .
C34 C 0.4398(5) 0.02913(12) 0.8503(3) 0.0638(12) Uani 1 1 d . A .
H34A H 0.3719 0.0045 0.8386 0.077 Uiso 1 1 calc R . .
H34B H 0.5282 0.0161 0.8789 0.077 Uiso 1 1 calc R . .
C35 C 0.3912(4) 0.06307(12) 0.9206(3) 0.0550(10) Uani 1 1 d . . .
H35A H 0.4152 0.0547 0.9944 0.066 Uiso 1 1 calc R A .
H35B H 0.2904 0.0667 0.9096 0.066 Uiso 1 1 calc R . .
C36 C 0.4633(3) 0.10552(10) 0.8930(2) 0.0289(6) Uani 1 1 d . A .
H36A H 0.4033 0.1320 0.9004 0.035 Uiso 1 1 calc R . .
H36B H 0.5486 0.1096 0.9388 0.035 Uiso 1 1 calc R . .

loop_
_atom_site_aniso_label
_atom_site_aniso_U_11
_atom_site_aniso_U_22
_atom_site_aniso_U_33
_atom_site_aniso_U_23
_atom_site_aniso_U_13
_atom_site_aniso_U_12
Lu1 0.01459(6) 0.01163(6) 0.01412(6) 0.00011(4) 0.00057(4) 0.00024(4)
Fe1 0.0260(2) 0.0200(2) 0.01337(18) -0.00174(15) -0.00127(15) 0.00978(16)
Si1 0.0189(3) 0.0133(3) 0.0140(3) -0.0009(3) -0.0005(3) 0.0010(3)
Si2 0.0174(3) 0.0184(4) 0.0186(3) -0.0005(3) -0.0015(3) 0.0014(3)
I1 0.062(6) 0.037(4) 0.028(3) -0.001(2) 0.009(3) 0.039(3)
N1 0.0162(10) 0.0147(11) 0.0131(10) -0.0008(8) 0.0002(8) 0.0016(8)
N2 0.0194(11) 0.0171(11) 0.0150(10) -0.0012(8) -0.0003(8) 0.0023(9)
O1 0.0180(9) 0.0189(9) 0.0222(9) 0.0061(7) -0.0005(7) -0.0022(7)
O2 0.0241(10) 0.0182(9) 0.0206(9) -0.0007(7) 0.0043(7) -0.0059(8)
C1 0.014(2) 0.017(2) 0.0172(16) -0.0001(17) 0.0014(14) 0.0036(15)
C2 0.0172(18) 0.0241(16) 0.0190(14) -0.0022(11) 0.0015(11) -0.0018(13)
C3 0.0174(14) 0.0310(16) 0.0185(14) 0.0023(12) 0.0015(11) 0.0063(12)
C4 0.0318(16) 0.0171(14) 0.0209(14) 0.0041(11) 0.0050(12) 0.0102(12)
C5 0.0327(16) 0.0136(14) 0.0202(14) 0.0000(11) 0.0045(12) -0.0008(12)
C6 0.0183(14) 0.0191(14) 0.0181(13) 0.0015(11) -0.0007(11) -0.0027(12)
C7 0.0215(13) 0.0199(13) 0.0128(12) -0.0011(10) -0.0013(10) 0.0057(10)
C8 0.0202(14) 0.0343(16) 0.0176(13) -0.0006(11) -0.0001(11) 0.0084(12)
C9 0.0303(16) 0.0476(19) 0.0173(14) -0.0047(13) -0.0026(12) 0.0232(14)
C10 0.055(2) 0.0236(15) 0.0162(13) -0.0045(11) -0.0092(13) 0.0208(14)
C11 0.0370(16) 0.0182(13) 0.0133(12) 0.0015(10) -0.0039(11) 0.0050(12)
C12 0.0259(14) 0.0183(13) 0.0100(11) -0.0007(10) -0.0028(10) 0.0041(11)
C13 0.0346(16) 0.0191(14) 0.0163(13) -0.0026(10) -0.0058(11) 0.0045(12)
C14 0.0473(19) 0.0294(16) 0.0149(13) -0.0090(11) -0.0079(12) 0.0211(14)
C15 0.0315(16) 0.0447(18) 0.0126(13) -0.0008(12) 0.0007(11) 0.0169(14)
C16 0.0248(14) 0.0281(15) 0.0139(12) 0.0041(11) 0.0009(11) 0.0064(11)
C17 0.0306(16) 0.0239(15) 0.0271(15) 0.0009(12) -0.0032(12) -0.0080(12)
C18 0.0349(16) 0.0224(14) 0.0194(13) -0.0037(11) -0.0021(12) 0.0077(12)
C19 0.0216(13) 0.0173(13) 0.0164(12) 0.0001(10) 0.0000(10) 0.0032(10)
C20 0.0278(15) 0.0245(15) 0.0236(14) 0.0008(11) -0.0021(11) 0.0063(12)
C21 0.0318(15) 0.0235(15) 0.0215(14) 0.0054(11) 0.0035(12) -0.0010(12)
C22 0.0339(16) 0.0284(15) 0.0168(13) -0.0003(11) -0.0050(11) 0.0070(12)
C23 0.048(2) 0.0279(17) 0.0398(18) -0.0093(14) -0.0211(15) 0.0131(14)
C24 0.0236(16) 0.075(3) 0.0370(18) 0.0115(17) 0.0013(14) -0.0040(16)
C25 0.0261(15) 0.0308(16) 0.0201(13) -0.0040(12) -0.0047(11) 0.0052(12)
C26 0.0335(18) 0.084(3) 0.0218(15) 0.0030(16) 0.0023(13) 0.0033(18)
C27 0.059(2) 0.0329(18) 0.0396(18) -0.0160(15) -0.0232(16) 0.0129(16)
C28 0.0304(16) 0.0372(17) 0.0253(15) -0.0050(13) -0.0107(12) 0.0061(13)
C29 0.0312(15) 0.0220(14) 0.0175(13) 0.0078(11) 0.0003(11) 0.0021(12)
C30 0.053(2) 0.0245(16) 0.0224(14) 0.0060(12) -0.0047(13) -0.0132(14)
C31 0.0360(18) 0.056(2) 0.0400(19) 0.0141(16) 0.0013(15) -0.0226(16)
C32 0.0214(15) 0.0453(19) 0.0466(19) 0.0211(15) -0.0085(13) -0.0129(14)
C33 0.0380(17) 0.0193(15) 0.0389(17) -0.0015(12) 0.0040(14) -0.0098(13)
C34 0.099(3) 0.032(2) 0.066(3) 0.0042(18) 0.039(2) -0.019(2)
C35 0.076(3) 0.041(2) 0.053(2) 0.0043(17) 0.036(2) -0.0124(19)
C36 0.0337(16) 0.0314(16) 0.0227(14) 0.0016(12) 0.0095(12) -0.0033(13)

loop_
_atom_type_symbol
_atom_type_description
_atom_type_scat_dispersion_real
_atom_type_scat_dispersion_imag
_atom_type_scat_source
C C 0.0033 0.0016 'International Tables Vol C Tables 4.2.6.8 and 6.1.1.4'
H H 0.0000 0.0000 'International Tables Vol C Tables 4.2.6.8 and 6.1.1.4'
N N 0.0061 0.0033 'International Tables Vol C Tables 4.2.6.8 and 6.1.1.4'
O O 0.0106 0.0060 'International Tables Vol C Tables 4.2.6.8 and 6.1.1.4'
Si Si 0.0817 0.0704 'International Tables Vol C Tables 4.2.6.8 and 6.1.1.4'
Fe Fe 0.3463 0.8444 'International Tables Vol C Tables 4.2.6.8 and 6.1.1.4'
I I -0.4742 1.8119 'International Tables Vol C Tables 4.2.6.8 and 6.1.1.4'
Lu Lu -0.4720 5.8584 'International Tables Vol C Tables 4.2.6.8 and 6.1.1.4'

loop_
_geom_angle_atom_site_label_1
_geom_angle_atom_site_label_2
_geom_angle_atom_site_label_3
_geom_angle
N1 Lu1 N2 135.85(7)
N1 Lu1 O1 93.18(7)
N2 Lu1 O1 90.94(7)
N1 Lu1 O2 90.53(7)
N2 Lu1 O2 91.96(7)
O1 Lu1 O2 171.19(6)
N1 Lu1 C1 114.50(11)
N2 Lu1 C1 109.64(11)
O1 Lu1 C1 85.28(11)
O2 Lu1 C1 85.91(11)
N1 Lu1 C12 107.65(7)
N2 Lu1 C12 28.57(7)
O1 Lu1 C12 88.21(7)
O2 Lu1 C12 98.29(7)
C1 Lu1 C12 137.61(11)
N1 Lu1 C7 28.59(7)
N2 Lu1 C7 107.26(7)
O1 Lu1 C7 94.55(7)
O2 Lu1 C7 92.52(7)
C1 Lu1 C7 143.10(11)
C12 Lu1 C7 79.14(7)
N1 Lu1 I1 118.08(15)
N2 Lu1 I1 106.07(15)
O1 Lu1 I1 84.83(19)
O2 Lu1 I1 86.37(19)
C1 Lu1 I1 3.6(2)
C12 Lu1 I1 134.01(15)
C7 Lu1 I1 146.67(15)
N1 Lu1 Fe1 67.93(5)
N2 Lu1 Fe1 68.07(5)
O1 Lu1 Fe1 90.84(4)
O2 Lu1 Fe1 97.96(4)
C1 Lu1 Fe1 175.50(10)
C12 Lu1 Fe1 39.72(5)
C7 Lu1 Fe1 39.44(5)
I1 Lu1 Fe1 172.71(13)
C14 Fe1 C10 101.59(11)
C14 Fe1 C15 40.82(12)
C10 Fe1 C15 121.82(11)
C14 Fe1 C9 110.92(11)
C10 Fe1 C9 40.44(12)
C15 Fe1 C9 102.38(11)
C14 Fe1 C13 40.78(11)
C10 Fe1 C13 115.13(12)
C15 Fe1 C13 68.50(12)
C9 Fe1 C13 146.01(11)
C14 Fe1 C11 125.71(12)
C10 Fe1 C11 40.77(11)
C15 Fe1 C11 161.32(11)
C9 Fe1 C11 68.15(12)
C13 Fe1 C11 109.81(11)
C14 Fe1 C8 146.24(11)
C10 Fe1 C8 67.81(12)
C15 Fe1 C8 116.11(11)
C9 Fe1 C8 40.28(11)
C13 Fe1 C8 172.82(10)
C11 Fe1 C8 67.74(11)
C14 Fe1 C16 67.94(11)
C10 Fe1 C16 161.42(11)
C15 Fe1 C16 40.43(10)
C9 Fe1 C16 127.10(12)
C13 Fe1 C16 67.63(11)
C11 Fe1 C16 157.64(10)
C8 Fe1 C16 111.86(11)
C14 Fe1 C7 165.78(12)
C10 Fe1 C7 67.77(10)
C15 Fe1 C7 152.81(12)
C9 Fe1 C7 67.63(10)
C13 Fe1 C7 133.82(10)
C11 Fe1 C7 40.11(10)
C8 Fe1 C7 40.10(10)
C16 Fe1 C7 124.87(10)
C14 Fe1 C12 67.62(10)
C10 Fe1 C12 151.89(12)
C15 Fe1 C12 67.73(10)
C9 Fe1 C12 167.01(12)
C13 Fe1 C12 39.92(10)
C11 Fe1 C12 123.76(10)
C8 Fe1 C12 135.24(10)
C16 Fe1 C12 39.93(10)
C7 Fe1 C12 117.13(9)
C14 Fe1 Lu1 124.76(8)
C10 Fe1 Lu1 120.00(8)
C15 Fe1 Lu1 118.18(8)
C9 Fe1 Lu1 124.32(8)
C13 Fe1 Lu1 86.78(7)
C11 Fe1 Lu1 79.72(7)
C8 Fe1 Lu1 86.14(7)
C16 Fe1 Lu1 77.97(7)
C7 Fe1 Lu1 58.72(7)
C12 Fe1 Lu1 58.46(6)
N1 Si1 C18 108.20(11)
N1 Si1 C17 112.71(11)
C18 Si1 C17 107.47(13)
N1 Si1 C19 113.59(11)
C18 Si1 C19 108.92(12)
C17 Si1 C19 105.74(12)
N2 Si2 C23 108.78(12)
N2 Si2 C24 111.71(12)
C23 Si2 C24 104.87(17)
N2 Si2 C25 115.48(11)
C23 Si2 C25 108.16(13)
C24 Si2 C25 107.26(14)
C7 N1 Si1 118.45(16)
C7 N1 Lu1 102.72(14)
Si1 N1 Lu1 138.37(11)
C12 N2 Si2 124.78(16)
C12 N2 Lu1 102.26(14)
Si2 N2 Lu1 132.60(11)
C32 O1 C29 108.50(19)
C32 O1 Lu1 129.49(15)
C29 O1 Lu1 121.82(14)
C33 O2 C36 109.21(19)
C33 O2 Lu1 125.97(15)
C36 O2 Lu1 119.95(15)
C6 C1 C2 113.7(3)
C6 C1 Lu1 121.0(3)
C2 C1 Lu1 125.2(3)
C3 C2 C1 123.0(3)
C3 C2 H2 118.5
C1 C2 H2 118.5
C4 C3 C2 120.5(3)
C4 C3 H3 119.7
C2 C3 H3 119.7
C5 C4 C3 118.9(3)
C5 C4 H4 120.5
C3 C4 H4 120.5
C4 C5 C6 120.0(3)
C4 C5 H5 120.0
C6 C5 H5 120.0
C5 C6 C1 123.8(3)
C5 C6 H6 118.1
C1 C6 H6 118.1
N1 C7 C11 126.5(2)
N1 C7 C8 127.7(2)
C11 C7 C8 105.8(2)
N1 C7 Fe1 130.23(16)
C11 C7 Fe1 67.07(13)
C8 C7 Fe1 67.35(14)
N1 C7 Lu1 48.69(11)
C11 C7 Lu1 107.87(16)
C8 C7 Lu1 119.53(17)
Fe1 C7 Lu1 81.85(7)
C9 C8 C7 109.1(3)
C9 C8 Fe1 69.11(16)
C7 C8 Fe1 72.55(15)
C9 C8 H8 125.4
C7 C8 H8 125.4
Fe1 C8 H8 125.4
C10 C9 C8 108.0(2)
C10 C9 Fe1 69.17(16)
C8 C9 Fe1 70.61(15)
C10 C9 H9 126.0
C8 C9 H9 126.0
Fe1 C9 H9 126.0
C9 C10 C11 108.5(2)
C9 C10 Fe1 70.39(16)
C11 C10 Fe1 70.68(15)
C9 C10 H10 125.7
C11 C10 H10 125.7
Fe1 C10 H10 125.7
C10 C11 C7 108.5(3)
C10 C11 Fe1 68.55(15)
C7 C11 Fe1 72.82(14)
C10 C11 H11 125.8
C7 C11 H11 125.8
Fe1 C11 H11 125.8
N2 C12 C13 127.7(2)
N2 C12 C16 126.5(2)
C13 C12 C16 105.9(2)
N2 C12 Fe1 130.33(16)
C13 C12 Fe1 66.63(14)
C16 C12 Fe1 67.28(14)
N2 C12 Lu1 49.17(11)
C13 C12 Lu1 121.11(16)
C16 C12 Lu1 105.46(16)
Fe1 C12 Lu1 81.82(7)
C14 C13 C12 108.7(3)
C14 C13 Fe1 68.50(15)
C12 C13 Fe1 73.45(15)
C14 C13 H13 125.6
C12 C13 H13 125.6
Fe1 C13 H13 125.6
C15 C14 C13 108.5(2)
C15 C14 Fe1 70.12(15)
C13 C14 Fe1 70.72(15)
C15 C14 H14 125.8
C13 C14 H14 125.8
Fe1 C14 H14 125.8
C14 C15 C16 107.5(2)
C14 C15 Fe1 69.06(15)
C16 C15 Fe1 71.01(14)
C14 C15 H15 126.2
C16 C15 H15 126.2
Fe1 C15 H15 126.2
C15 C16 C12 109.2(2)
C15 C16 Fe1 68.56(15)
C12 C16 Fe1 72.79(14)
C15 C16 H16 125.4
C12 C16 H16 125.4
Fe1 C16 H16 125.4
Si1 C17 H17A 109.5
Si1 C17 H17B 109.5
H17A C17 H17B 109.5
Si1 C17 H17C 109.5
H17A C17 H17C 109.5
H17B C17 H17C 109.5
Si1 C18 H18A 109.5
Si1 C18 H18B 109.5
H18A C18 H18B 109.5
Si1 C18 H18C 109.5
H18A C18 H18C 109.5
H18B C18 H18C 109.5
C21 C19 C20 108.7(2)
C21 C19 C22 107.8(2)
C20 C19 C22 108.5(2)
C21 C19 Si1 112.28(17)
C20 C19 Si1 110.85(17)
C22 C19 Si1 108.66(17)
C19 C20 H20A 109.5
C19 C20 H20B 109.5
H20A C20 H20B 109.5
C19 C20 H20C 109.5
H20A C20 H20C 109.5
H20B C20 H20C 109.5
C19 C21 H21A 109.5
C19 C21 H21B 109.5
H21A C21 H21B 109.5
C19 C21 H21C 109.5
H21A C21 H21C 109.5
H21B C21 H21C 109.5
C19 C22 H22A 109.5
C19 C22 H22B 109.5
H22A C22 H22B 109.5
C19 C22 H22C 109.5
H22A C22 H22C 109.5
H22B C22 H22C 109.5
Si2 C23 H23A 109.5
Si2 C23 H23B 109.5
H23A C23 H23B 109.5
Si2 C23 H23C 109.5
H23A C23 H23C 109.5
H23B C23 H23C 109.5
Si2 C24 H24A 109.5
Si2 C24 H24B 109.5
H24A C24 H24B 109.5
Si2 C24 H24C 109.5
H24A C24 H24C 109.5
H24B C24 H24C 109.5
C26 C25 C27 109.1(3)
C26 C25 C28 108.1(2)
C27 C25 C28 106.9(2)
C26 C25 Si2 111.0(2)
C27 C25 Si2 113.1(2)
C28 C25 Si2 108.40(19)
C25 C26 H26A 109.5
C25 C26 H26B 109.5
H26A C26 H26B 109.5
C25 C26 H26C 109.5
H26A C26 H26C 109.5
H26B C26 H26C 109.5
C25 C27 H27A 109.5
C25 C27 H27B 109.5
H27A C27 H27B 109.5
C25 C27 H27C 109.5
H27A C27 H27C 109.5
H27B C27 H27C 109.5
C25 C28 H28A 109.5
C25 C28 H28B 109.5
H28A C28 H28B 109.5
C25 C28 H28C 109.5
H28A C28 H28C 109.5
H28B C28 H28C 109.5
O1 C29 C30 105.7(2)
O1 C29 H29A 110.6
C30 C29 H29A 110.6
O1 C29 H29B 110.6
C30 C29 H29B 110.6
H29A C29 H29B 108.7
C31 C30 C29 103.0(2)
C31 C30 H30A 111.2
C29 C30 H30A 111.2
C31 C30 H30B 111.2
C29 C30 H30B 111.2
H30A C30 H30B 109.1
C32 C31 C30 102.7(3)
C32 C31 H31A 111.2
C30 C31 H31A 111.2
C32 C31 H31B 111.2
C30 C31 H31B 111.2
H31A C31 H31B 109.1
O1 C32 C31 105.0(2)
O1 C32 H32A 110.7
C31 C32 H32A 110.7
O1 C32 H32B 110.7
C31 C32 H32B 110.7
H32A C32 H32B 108.8
O2 C33 C34 104.3(2)
O2 C33 H33A 110.9
C34 C33 H33A 110.9
O2 C33 H33B 110.9
C34 C33 H33B 110.9
H33A C33 H33B 108.9
C35 C34 C33 104.4(3)
C35 C34 H34A 110.9
C33 C34 H34A 110.9
C35 C34 H34B 110.9
C33 C34 H34B 110.9
H34A C34 H34B 108.9
C34 C35 C36 104.7(3)
C34 C35 H35A 110.8
C36 C35 H35A 110.8
C34 C35 H35B 110.8
C36 C35 H35B 110.8
H35A C35 H35B 108.9
O2 C36 C35 105.2(2)
O2 C36 H36A 110.7
C35 C36 H36A 110.7
O2 C36 H36B 110.7
C35 C36 H36B 110.7
H36A C36 H36B 108.8

loop_
_geom_bond_atom_site_label_1
_geom_bond_atom_site_label_2
_geom_bond_distance
Lu1 N1 2.2095(19)
Lu1 N2 2.216(2)
Lu1 O1 2.3126(17)
Lu1 O2 2.3331(17)
Lu1 C1 2.383(4)
Lu1 C12 2.862(2)
Lu1 C7 2.869(2)
Lu1 I1 2.939(5)
Lu1 Fe1 3.3237(4)
Fe1 C14 2.026(3)
Fe1 C10 2.028(3)
Fe1 C15 2.040(3)
Fe1 C9 2.044(3)
Fe1 C13 2.055(3)
Fe1 C11 2.056(3)
Fe1 C8 2.064(3)
Fe1 C16 2.072(3)
Fe1 C7 2.133(2)
Fe1 C12 2.146(2)
Si1 N1 1.722(2)
Si1 C18 1.870(3)
Si1 C17 1.882(3)
Si1 C19 1.915(3)
Si2 N2 1.721(2)
Si2 C23 1.875(3)
Si2 C24 1.879(3)
Si2 C25 1.904(3)
N1 C7 1.408(3)
N2 C12 1.400(3)
O1 C32 1.455(3)
O1 C29 1.469(3)
O2 C33 1.455(3)
O2 C36 1.459(3)
C1 C6 1.411(5)
C1 C2 1.421(5)
C2 C3 1.388(4)
C2 H2 0.9500
C3 C4 1.385(4)
C3 H3 0.9500
C4 C5 1.384(4)
C4 H4 0.9500
C5 C6 1.388(4)
C5 H5 0.9500
C6 H6 0.9500
C7 C11 1.438(4)
C7 C8 1.440(4)
C8 C9 1.414(4)
C8 H8 1.0000
C9 C10 1.407(4)
C9 H9 1.0000
C10 C11 1.423(4)
C10 H10 1.0000
C11 H11 1.0000
C12 C13 1.437(4)
C12 C16 1.442(4)
C13 C14 1.422(4)
C13 H13 1.0000
C14 C15 1.418(4)
C14 H14 1.0000
C15 C16 1.421(4)
C15 H15 1.0000
C16 H16 1.0000
C17 H17A 0.9800
C17 H17B 0.9800
C17 H17C 0.9800
C18 H18A 0.9800
C18 H18B 0.9800
C18 H18C 0.9800
C19 C21 1.533(4)
C19 C20 1.535(3)
C19 C22 1.538(3)
C20 H20A 0.9800
C20 H20B 0.9800
C20 H20C 0.9800
C21 H21A 0.9800
C21 H21B 0.9800
C21 H21C 0.9800
C22 H22A 0.9800
C22 H22B 0.9800
C22 H22C 0.9800
C23 H23A 0.9800
C23 H23B 0.9800
C23 H23C 0.9800
C24 H24A 0.9800
C24 H24B 0.9800
C24 H24C 0.9800
C25 C26 1.525(4)
C25 C27 1.533(4)
C25 C28 1.541(4)
C26 H26A 0.9800
C26 H26B 0.9800
C26 H26C 0.9800
C27 H27A 0.9800
C27 H27B 0.9800
C27 H27C 0.9800
C28 H28A 0.9800
C28 H28B 0.9800
C28 H28C 0.9800
C29 C30 1.510(4)
C29 H29A 0.9900
C29 H29B 0.9900
C30 C31 1.506(4)
C30 H30A 0.9900
C30 H30B 0.9900
C31 C32 1.494(4)
C31 H31A 0.9900
C31 H31B 0.9900
C32 H32A 0.9900
C32 H32B 0.9900
C33 C34 1.503(4)
C33 H33A 0.9900
C33 H33B 0.9900
C34 C35 1.455(5)
C34 H34A 0.9900
C34 H34B 0.9900
C35 C36 1.499(4)
C35 H35A 0.9900
C35 H35B 0.9900
C36 H36A 0.9900
C36 H36B 0.9900
